data_1576941
loop_
_publ_author_name
'Hernandez, Shirley'
'Krivovicheva, Vasilisa'
'Sousa-Silva, Adenilson'
'Solans-Monfort, Xavier'
'Bukhryakov, Konstantin V.'

_publ_section_title
;
 Toward vanadium-mediated alkyne metathesis.
;
_journal_issue 18
_journal_name_full 'Chemical science'
_journal_page_first 9132
_journal_page_last 9137
_journal_paper_doi 10.1039/d6sc01683a
_journal_volume 17
_journal_year 2026
_chemical_formula_moiety 'C48 H57 N2 O4 Si2 V'
_chemical_formula_sum 'C48 H57 N2 O4 Si2 V'
_chemical_formula_weight 833.07
_chemical_properties_physical Air-sensitive,Moisture-sensitive,Oxygen-sensitive
_space_group_crystal_system monoclinic
_space_group_IT_number 14
_space_group_name_Hall '-P 2ybc'
_space_group_name_H-M_alt 'P 1 21/c 1'
_atom_sites_solution_hydrogens geom
_atom_sites_solution_primary dual
_audit_creation_date 2025-10-06
_audit_creation_method
;
Olex2 1.5
(compiled 2025.07.13 svn.rb7424aed for OlexSys, GUI svn.r7314)
;
_audit_update_record
;
2025-10-06 deposited with the CCDC.	2026-03-10 downloaded from the CCDC.
;
_cell_angle_alpha 90
_cell_angle_beta 114.0650(10)
_cell_angle_gamma 90
_cell_formula_units_Z 4
_cell_length_a 22.2210(2)
_cell_length_b 10.89970(10)
_cell_length_c 20.6591(2)
_cell_measurement_reflns_used 22948
_cell_measurement_temperature 150(2)
_cell_measurement_theta_max 78.9930
_cell_measurement_theta_min 4.3500
_cell_volume 4568.78(8)
_computing_cell_refinement 'CrysAlisPro 1.171.44.89a (Rigaku OD, 2025)'
_computing_data_collection 'CrysAlisPro system (CCD 44.92a 64-bit (release 31-01-2025))'
_computing_data_reduction 'CrysAlisPro 1.171.44.89a (Rigaku OD, 2025)'
_computing_molecular_graphics 'Olex2 1.5 (Dolomanov et al., 2009)'
_computing_publication_material 'Olex2 1.5 (Dolomanov et al., 2009)'
_computing_structure_refinement 'SHELXL 2019/3 (Sheldrick, 2015)'
_computing_structure_solution 'SHELXT 2018/2 (Sheldrick, 2018)'
_diffrn_ambient_environment N~2~
_diffrn_ambient_temperature 150(2)
_diffrn_detector 'Hybrid Pixel Array Detector'
_diffrn_detector_area_resol_mean 10.0000
_diffrn_detector_type HyPix
_diffrn_measured_fraction_theta_full 0.999
_diffrn_measured_fraction_theta_max 0.975
_diffrn_measurement_details
;
List of Runs (angles in degrees, time in seconds):

  # Type    Start    End  Width  t~exp~   \w     \q     \k     \f   Frames
#--------------------------------------------------------------------------
  1  \w    -71.00  22.00   0.50    2.55    --  -50.47  78.00-104.00  186
  2  \w    -20.00  71.00   0.50    2.55    --   50.47 -78.00 129.00  182
  3  \w   -110.00 -18.00   0.50   10.21    --  -90.00  78.00-104.00  184
  4  \w   -110.00 -18.00   0.50   10.21    --  -90.00  78.00-104.00  184
  5  \w     39.00 110.00   0.50   10.21    --  110.65 -78.00 129.00  142
  6  \w    122.00 173.00   0.50   10.21    --  110.65  78.00-104.00  102
  7  \w    -25.00  20.00   0.50    2.55    --  -50.47  19.00-180.00   90
  8  \w   -122.00 -43.00   0.50    2.55    --  -50.47 -38.00  60.00  158
  9  \w    -21.00  20.00   0.50    2.55    --   50.47 -19.00-120.00   82
 10  \w      0.00  25.00   0.50    2.55    --   50.47 -19.00-180.00   50
 11  \w     17.00  43.00   0.50    2.55    --   50.47 -38.00   0.00   52
 12  \w   -158.00-110.00   0.50   10.21    --  -90.00 -77.00 150.00   96
 13  \w   -148.00-123.00   0.50   10.21    --  -90.00 -57.00-120.00   50
 14  \w    -66.00 -24.00   0.50   10.21    --  -90.00  57.00-120.00   84
 15  \w    -62.00 -37.00   0.50   10.21    --  -90.00  57.00 150.00   50
 16  \w   -144.00-119.00   0.50   10.21    --  -90.00 -78.00 129.00   50
 17  \w    -64.00 -18.00   0.50   10.21    --  -90.00  57.00  90.00   92
 18  \w    104.00 172.00   0.50   10.21    --  110.65  19.00  90.00  136
 19  \w     39.00  66.00   0.50   10.21    --  110.65 -57.00-180.00   54
 20  \w    135.00 173.00   0.50   10.21    --  110.65  19.00 150.00   76
 21  \w     43.00 102.00   0.50   10.21    --  110.65 -99.00   0.00  118
 22  \w     40.00  65.00   0.50   10.21    --  110.65 -57.00 -60.00   50
 23  \w     40.00  65.00   0.50   10.21    --  110.65 -57.00 -30.00   50
 24  \w     39.00  66.00   0.50   10.21    --  110.65 -57.00 150.00   54
 25  \w    108.00 169.00   0.50   10.21    --  110.65  38.00-180.00  122
 26  \w     39.00  66.00   0.50   10.21    --  110.65 -57.00-150.00   54
 27  \w     39.00  66.00   0.50   10.21    --  110.65 -57.00 120.00   54
 28  \w     40.00  65.00   0.50   10.21    --  110.65 -57.00 -90.00   50
;
_diffrn_measurement_device 'four-circle diffractometer'
_diffrn_measurement_device_type 'XtaLAB Synergy, Dualflex, HyPix'
_diffrn_measurement_method '\w scans'
_diffrn_orient_matrix_type 'CrysAlisPro convention (1999,Acta A55,543-557)'
_diffrn_orient_matrix_UB_11 0.0354833000
_diffrn_orient_matrix_UB_12 -0.1166423000
_diffrn_orient_matrix_UB_13 0.0393240000
_diffrn_orient_matrix_UB_21 -0.0573177000
_diffrn_orient_matrix_UB_22 -0.0260163000
_diffrn_orient_matrix_UB_23 0.0217635000
_diffrn_orient_matrix_UB_31 -0.0350113000
_diffrn_orient_matrix_UB_32 -0.0755002000
_diffrn_orient_matrix_UB_33 -0.0681757000
_diffrn_radiation_monochromator mirror
_diffrn_radiation_probe x-ray
_diffrn_radiation_type 'Cu K\a'
_diffrn_radiation_wavelength 1.54184
_diffrn_reflns_av_R_equivalents 0.0303
_diffrn_reflns_av_unetI/netI 0.0247
_diffrn_reflns_Laue_measured_fraction_full 0.999
_diffrn_reflns_Laue_measured_fraction_max 0.975
_diffrn_reflns_limit_h_max 27
_diffrn_reflns_limit_h_min -27
_diffrn_reflns_limit_k_max 12
_diffrn_reflns_limit_k_min -13
_diffrn_reflns_limit_l_max 21
_diffrn_reflns_limit_l_min -25
_diffrn_reflns_number 45261
_diffrn_reflns_point_group_measured_fraction_full 0.999
_diffrn_reflns_point_group_measured_fraction_max 0.975
_diffrn_reflns_theta_full 67.684
_diffrn_reflns_theta_max 76.000
_diffrn_reflns_theta_min 2.178
_diffrn_source 'micro-focus sealed X-ray tube'
_diffrn_source_type 'PhotonJet (Cu) X-ray Source'
_exptl_absorpt_coefficient_mu 2.658
_exptl_absorpt_correction_T_max 1.00000
_exptl_absorpt_correction_T_min 0.90968
_exptl_absorpt_correction_type multi-scan
_exptl_absorpt_process_details
;
CrysAlisPro 1.171.44.89a (Rigaku Oxford Diffraction, 2025)
Empirical absorption correction using spherical harmonics,
implemented in SCALE3 ABSPACK scaling algorithm.
;
_exptl_crystal_colour brown
_exptl_crystal_colour_primary brown
_exptl_crystal_density_diffrn 1.211
_exptl_crystal_description prism
_exptl_crystal_F_000 1768
_exptl_crystal_recrystallization_method 'Re-crystallisation from solvent: diethyl ether at --35?'
_exptl_crystal_size_max 0.067
_exptl_crystal_size_mid 0.05
_exptl_crystal_size_min 0.036
_refine_diff_density_max 0.518
_refine_diff_density_min -0.267
_refine_diff_density_rms 0.041
_refine_ls_extinction_method none
_refine_ls_goodness_of_fit_ref 1.029
_refine_ls_hydrogen_treatment constr
_refine_ls_matrix_type full
_refine_ls_number_parameters 519
_refine_ls_number_reflns 9299
_refine_ls_number_restraints 0
_refine_ls_restrained_S_all 1.029
_refine_ls_R_factor_all 0.0394
_refine_ls_R_factor_gt 0.0344
_refine_ls_shift/su_max 0.002
_refine_ls_shift/su_mean 0.000
_refine_ls_structure_factor_coef Fsqd
_refine_ls_weighting_details 'w=1/[\s^2^(Fo^2^)+(0.0411P)^2^+2.1183P] where P=(Fo^2^+2Fc^2^)/3'
_refine_ls_weighting_scheme calc
_refine_ls_wR_factor_gt 0.0850
_refine_ls_wR_factor_ref 0.0874
_reflns_Friedel_coverage 0.000
_reflns_number_gt 8369
_reflns_number_total 9299
_reflns_threshold_expression 'I > 2\s(I)'
_cod_data_source_file d6sc01683a3.cif
_cod_data_source_block sh_oph(o-ome)2
_cod_depositor_comments 'Adding full bibliography for 1576939--1576943.cif.'
_cod_database_code 1576941
_shelx_shelxl_version_number 2019/3
_chemical_oxdiff_formula 'C48 H57 N2 O4 Si2 V'
_shelx_space_group_comment
;
The symmetry employed for this shelxl refinement is uniquely defined
by the following loop, which should always be used as a source of
symmetry information in preference to the above space-group names.
They are only intended as comments.
;
_shelx_estimated_absorpt_t_max 0.910
_shelx_estimated_absorpt_t_min 0.842
_diffrn_oxdiff_digest_od_ed
;

;
_olex2_refinement_description
;
1. Uiso/Uaniso restraints and constraints
Uanis(C1) = Uanis(Si2)
2.a Aromatic/amide H refined with riding coordinates:
 C16(H16), C19(H19), C13(H13), C14(H14), C22(H22), C21(H21), C42(H42), C7(H7),
 C41(H41), C40(H40), C9(H9), C48(H48), C32(H32), C39(H39), C8(H8), C38(H38),
 C44(H44), C36(H36), C45(H45), C46(H46), C33(H33), C47(H47), C35(H35), C34(H34)
2.b Idealised Me refined as rotating group:
 C11(H11A,H11B,H11C), C28(H28A,H28B,H28C), C12(H12A,H12B,H12C), C30(H30A,H30B,
 H30C), C29(H29A,H29B,H29C), C4(H4A,H4B,H4C), C24(H24A,H24B,H24C), C2(H2A,H2B,
 H2C), C26(H26A,H26B,H26C), C3(H3A,H3B,H3C), C25(H25A,H25B,H25C)
;
_olex2_submission_special_instructions 'No special instructions were received'
_oxdiff_exptl_absorpt_empirical_details
;
Empirical correction (ABSPACK) includes:
- Absorption correction using spherical harmonics
- Frame scaling
;
_oxdiff_exptl_absorpt_empirical_full_max 1.291
_oxdiff_exptl_absorpt_empirical_full_min 0.856

loop_
_space_group_symop_operation_xyz
'x, y, z'
'-x, y+1/2, -z+1/2'
'-x, -y, -z'
'x, -y-1/2, z-1/2'

loop_
_atom_site_label
_atom_site_type_symbol
_atom_site_fract_x
_atom_site_fract_y
_atom_site_fract_z
_atom_site_U_iso_or_equiv
_atom_site_adp_type
_atom_site_occupancy
_atom_site_site_symmetry_order
_atom_site_calc_flag
_atom_site_refinement_flags_posn
_atom_site_refinement_flags_adp
_atom_site_refinement_flags_occupancy
_atom_site_disorder_assembly
_atom_site_disorder_group
V1 V 0.73004(2) 0.62720(2) 0.57211(2) 0.02036(7) Uani 1 1 d . . . . .
Si1 Si 0.85255(2) 0.43652(4) 0.63331(2) 0.02299(9) Uani 1 1 d . . . . .
Si2 Si 0.63378(2) 0.41035(5) 0.44739(2) 0.03056(10) Uani 1 1 d . . . . .
O2 O 0.68107(5) 0.60805(10) 0.62982(5) 0.0250(2) Uani 1 1 d . . . . .
O1 O 0.81544(5) 0.56615(10) 0.62630(5) 0.0246(2) Uani 1 1 d . . . . .
O3 O 0.76853(5) 0.78818(10) 0.66153(6) 0.0285(2) Uani 1 1 d . . . . .
O4 O 0.59658(6) 0.58756(12) 0.70166(7) 0.0378(3) Uani 1 1 d . . . . .
N2 N 0.65299(6) 0.75562(12) 0.51035(6) 0.0228(3) Uani 1 1 d . . . . .
N1 N 0.77023(6) 0.74267(11) 0.51442(6) 0.0214(2) Uani 1 1 d . . . . .
C18 C 0.73226(7) 0.83089(14) 0.47108(7) 0.0213(3) Uani 1 1 d . . . . .
C15 C 0.54949(7) 0.89472(14) 0.41068(7) 0.0234(3) Uani 1 1 d . . . . .
C20 C 0.82048(7) 0.90215(15) 0.44081(7) 0.0244(3) Uani 1 1 d . . . . .
C17 C 0.66386(7) 0.83315(14) 0.46548(7) 0.0214(3) Uani 1 1 d . . . . .
C16 C 0.61394(7) 0.90371(14) 0.41645(7) 0.0232(3) Uani 1 1 d . . . . .
H16 H 0.623934 0.958699 0.386534 0.028 Uiso 1 1 calc R U . . .
C43 C 0.80026(7) 0.30080(15) 0.63214(8) 0.0267(3) Uani 1 1 d . . . . .
C6 C 0.73413(8) 0.77758(15) 0.70425(8) 0.0270(3) Uani 1 1 d . . . . .
C19 C 0.75591(7) 0.91129(15) 0.43470(7) 0.0246(3) Uani 1 1 d . . . . .
H19 H 0.727739 0.973059 0.405395 0.030 Uiso 1 1 calc R U . . .
C5 C 0.68760(7) 0.68295(14) 0.68353(7) 0.0246(3) Uani 1 1 d . . . . .
C13 C 0.59108(7) 0.74794(15) 0.50615(8) 0.0274(3) Uani 1 1 d . . . . .
H13 H 0.582656 0.694962 0.538027 0.033 Uiso 1 1 calc R U . . .
C14 C 0.53934(7) 0.81361(16) 0.45761(8) 0.0274(3) Uani 1 1 d . . . . .
H14 H 0.496302 0.803602 0.456053 0.033 Uiso 1 1 calc R U . . .
C27 C 0.49181(7) 0.96434(15) 0.35521(8) 0.0262(3) Uani 1 1 d . . . . .
C22 C 0.83282(7) 0.73399(15) 0.52097(8) 0.0256(3) Uani 1 1 d . . . . .
H22 H 0.860478 0.673017 0.551583 0.031 Uiso 1 1 calc R U . . .
C37 C 0.92671(7) 0.43898(15) 0.72078(8) 0.0263(3) Uani 1 1 d . . . . .
C21 C 0.85862(7) 0.80971(15) 0.48519(8) 0.0267(3) Uani 1 1 d . . . . .
H21 H 0.902907 0.798703 0.490870 0.032 Uiso 1 1 calc R U . . .
C23 C 0.84903(8) 0.98642(16) 0.40153(8) 0.0300(3) Uani 1 1 d . . . . .
C1 C 0.69343(8) 0.51575(16) 0.51114(8) 0.03056(10) Uani 1 1 d . . . . .
C42 C 0.94414(8) 0.34264(16) 0.76928(8) 0.0304(3) Uani 1 1 d . . . . .
H42 H 0.917914 0.270452 0.758586 0.036 Uiso 1 1 calc R U . . .
C31 C 0.88334(8) 0.41465(15) 0.56136(9) 0.0297(3) Uani 1 1 d . . . . .
C7 C 0.74288(9) 0.85537(17) 0.76053(9) 0.0357(4) Uani 1 1 d . . . . .
H7 H 0.775496 0.917864 0.773784 0.043 Uiso 1 1 calc R U . . .
C10 C 0.64759(8) 0.67108(15) 0.72119(8) 0.0286(3) Uani 1 1 d . . . . .
C41 C 0.99965(9) 0.35064(17) 0.83346(9) 0.0350(4) Uani 1 1 d . . . . .
H41 H 1.010969 0.283918 0.865842 0.042 Uiso 1 1 calc R U . . .
C40 C 1.03799(8) 0.45481(18) 0.84992(9) 0.0350(4) Uani 1 1 d . . . . .
H40 H 1.075872 0.459771 0.893432 0.042 Uiso 1 1 calc R U . . .
C9 C 0.65572(9) 0.74924(17) 0.77731(9) 0.0347(4) Uani 1 1 d . . . . .
H9 H 0.628352 0.739903 0.802299 0.042 Uiso 1 1 calc R U . . .
C48 C 0.80087(9) 0.19239(16) 0.59706(9) 0.0367(4) Uani 1 1 d . . . . .
H48 H 0.827633 0.186745 0.571189 0.044 Uiso 1 1 calc R U . . .
C32 C 0.84063(10) 0.43207(17) 0.49022(9) 0.0379(4) Uani 1 1 d . . . . .
H32 H 0.796181 0.454897 0.478721 0.045 Uiso 1 1 calc R U . . .
C39 C 1.02132(9) 0.55175(18) 0.80320(9) 0.0392(4) Uani 1 1 d . . . . .
H39 H 1.047491 0.624027 0.814584 0.047 Uiso 1 1 calc R U . . .
C11 C 0.83604(8) 0.82678(18) 0.69574(10) 0.0372(4) Uani 1 1 d . . . . .
H11A H 0.858592 0.778236 0.738849 0.056 Uiso 1 1 calc R U . . .
H11B H 0.837731 0.913844 0.708207 0.056 Uiso 1 1 calc R U . . .
H11C H 0.857882 0.814611 0.663492 0.056 Uiso 1 1 calc R U . . .
C8 C 0.70296(10) 0.84012(18) 0.79720(9) 0.0390(4) Uani 1 1 d . . . . .
H8 H 0.708276 0.892365 0.835964 0.047 Uiso 1 1 calc R U . . .
C38 C 0.96622(8) 0.54380(17) 0.73943(9) 0.0352(4) Uani 1 1 d . . . . .
H38 H 0.955124 0.611412 0.707662 0.042 Uiso 1 1 calc R U . . .
C28 C 0.51485(8) 1.06037(17) 0.31649(9) 0.0355(4) Uani 1 1 d . . . . .
H28A H 0.544987 1.117904 0.350992 0.053 Uiso 1 1 calc R U . . .
H28B H 0.476630 1.105210 0.282947 0.053 Uiso 1 1 calc R U . . .
H28C H 0.537720 1.019643 0.290691 0.053 Uiso 1 1 calc R U . . .
C44 C 0.76067(9) 0.30514(17) 0.66994(11) 0.0401(4) Uani 1 1 d . . . . .
H44 H 0.758989 0.378420 0.694042 0.048 Uiso 1 1 calc R U . . .
C36 C 0.94792(9) 0.38018(18) 0.57582(11) 0.0421(4) Uani 1 1 d . . . . .
H36 H 0.977986 0.366389 0.623499 0.051 Uiso 1 1 calc R U . . .
C12 C 0.61330(9) 0.46256(17) 0.69773(11) 0.0410(4) Uani 1 1 d . . . . .
H12A H 0.632611 0.454211 0.662940 0.062 Uiso 1 1 calc R U . . .
H12B H 0.573529 0.411857 0.683226 0.062 Uiso 1 1 calc R U . . .
H12C H 0.645291 0.435540 0.744321 0.062 Uiso 1 1 calc R U . . .
C30 C 0.45292(9) 1.0311(2) 0.39125(10) 0.0438(5) Uani 1 1 d . . . . .
H30A H 0.435229 0.970892 0.414161 0.066 Uiso 1 1 calc R U . . .
H30B H 0.416519 1.076956 0.355640 0.066 Uiso 1 1 calc R U . . .
H30C H 0.482174 1.087953 0.426972 0.066 Uiso 1 1 calc R U . . .
C45 C 0.72371(10) 0.2045(2) 0.67299(13) 0.0520(5) Uani 1 1 d . . . . .
H45 H 0.697784 0.208584 0.699850 0.062 Uiso 1 1 calc R U . . .
C29 C 0.44695(10) 0.87158(19) 0.30193(10) 0.0457(5) Uani 1 1 d . . . . .
H29A H 0.471518 0.829910 0.278290 0.069 Uiso 1 1 calc R U . . .
H29B H 0.408988 0.914334 0.266527 0.069 Uiso 1 1 calc R U . . .
H29C H 0.431545 0.810986 0.326786 0.069 Uiso 1 1 calc R U . . .
C46 C 0.72464(10) 0.09784(19) 0.63677(12) 0.0497(5) Uani 1 1 d . . . . .
H46 H 0.698813 0.029192 0.638055 0.060 Uiso 1 1 calc R U . . .
C4 C 0.67281(11) 0.3007(2) 0.40606(11) 0.0516(5) Uani 1 1 d . . . . .
H4A H 0.695685 0.346830 0.382157 0.077 Uiso 1 1 calc R U . . .
H4B H 0.638642 0.249124 0.371445 0.077 Uiso 1 1 calc R U . . .
H4C H 0.704488 0.248666 0.442970 0.077 Uiso 1 1 calc R U . . .
C24 C 0.90876(11) 1.0526(2) 0.45510(11) 0.0550(6) Uani 1 1 d . . . . .
H24A H 0.895233 1.103298 0.486014 0.082 Uiso 1 1 calc R U . . .
H24B H 0.928143 1.104938 0.430055 0.082 Uiso 1 1 calc R U . . .
H24C H 0.941435 0.992210 0.483770 0.082 Uiso 1 1 calc R U . . .
C33 C 0.86174(12) 0.4168(2) 0.43617(11) 0.0481(5) Uani 1 1 d . . . . .
H33 H 0.831759 0.428671 0.388260 0.058 Uiso 1 1 calc R U . . .
C47 C 0.76311(11) 0.09208(18) 0.59906(11) 0.0480(5) Uani 1 1 d . . . . .
H47 H 0.763905 0.019170 0.574222 0.058 Uiso 1 1 calc R U . . .
C2 C 0.57200(10) 0.5049(2) 0.37581(10) 0.0539(5) Uani 1 1 d . . . . .
H2A H 0.552185 0.564473 0.396826 0.081 Uiso 1 1 calc R U . . .
H2B H 0.537534 0.451388 0.343136 0.081 Uiso 1 1 calc R U . . .
H2C H 0.593815 0.548441 0.349836 0.081 Uiso 1 1 calc R U . . .
C35 C 0.96910(12) 0.3656(2) 0.52136(14) 0.0560(6) Uani 1 1 d . . . . .
H35 H 1.013420 0.342643 0.532250 0.067 Uiso 1 1 calc R U . . .
C34 C 0.92607(13) 0.3844(2) 0.45180(13) 0.0542(6) Uani 1 1 d . . . . .
H34 H 0.940730 0.374960 0.414831 0.065 Uiso 1 1 calc R U . . .
C26 C 0.80054(11) 1.0848(3) 0.35895(15) 0.0745(9) Uani 1 1 d . . . . .
H26A H 0.763739 1.046406 0.319705 0.112 Uiso 1 1 calc R U . . .
H26B H 0.822857 1.143013 0.340003 0.112 Uiso 1 1 calc R U . . .
H26C H 0.783781 1.128297 0.389703 0.112 Uiso 1 1 calc R U . . .
C3 C 0.59039(13) 0.3219(3) 0.49281(12) 0.0694(8) Uani 1 1 d . . . . .
H3A H 0.621291 0.264556 0.526665 0.104 Uiso 1 1 calc R U . . .
H3B H 0.553714 0.276097 0.457544 0.104 Uiso 1 1 calc R U . . .
H3C H 0.573347 0.378727 0.518088 0.104 Uiso 1 1 calc R U . . .
C25 C 0.86918(17) 0.9091(2) 0.35279(15) 0.0786(9) Uani 1 1 d . . . . .
H25A H 0.902862 0.849829 0.380953 0.118 Uiso 1 1 calc R U . . .
H25B H 0.887079 0.962232 0.326665 0.118 Uiso 1 1 calc R U . . .
H25C H 0.830636 0.865054 0.319202 0.118 Uiso 1 1 calc R U . . .

loop_
_atom_site_aniso_label
_atom_site_aniso_U_11
_atom_site_aniso_U_22
_atom_site_aniso_U_33
_atom_site_aniso_U_23
_atom_site_aniso_U_13
_atom_site_aniso_U_12
V1 0.01724(12) 0.02211(13) 0.02174(12) 0.00233(10) 0.00796(9) -0.00001(10)
Si1 0.02005(19) 0.0226(2) 0.02526(19) 0.00093(16) 0.00818(15) 0.00076(15)
Si2 0.0265(2) 0.0371(2) 0.0272(2) -0.00423(17) 0.01011(16) -0.00941(18)
O2 0.0248(5) 0.0265(5) 0.0249(5) 0.0019(4) 0.0114(4) -0.0013(4)
O1 0.0207(5) 0.0240(5) 0.0265(5) 0.0008(4) 0.0070(4) 0.0004(4)
O3 0.0273(5) 0.0289(6) 0.0321(5) -0.0020(5) 0.0149(4) -0.0052(5)
O4 0.0327(6) 0.0356(7) 0.0538(7) 0.0025(6) 0.0266(6) -0.0005(5)
N2 0.0200(6) 0.0260(6) 0.0234(6) 0.0025(5) 0.0098(5) 0.0003(5)
N1 0.0184(6) 0.0230(6) 0.0228(6) -0.0005(5) 0.0086(5) -0.0010(5)
C18 0.0190(7) 0.0247(7) 0.0200(6) -0.0017(6) 0.0078(5) -0.0009(6)
C15 0.0213(7) 0.0264(8) 0.0226(7) -0.0014(6) 0.0089(6) 0.0014(6)
C20 0.0227(7) 0.0284(8) 0.0226(7) -0.0035(6) 0.0099(6) -0.0054(6)
C17 0.0201(7) 0.0242(7) 0.0210(6) -0.0004(6) 0.0095(5) -0.0014(6)
C16 0.0220(7) 0.0260(7) 0.0223(7) 0.0009(6) 0.0097(5) -0.0013(6)
C43 0.0244(7) 0.0244(8) 0.0281(7) 0.0032(6) 0.0072(6) 0.0005(6)
C6 0.0288(8) 0.0263(8) 0.0272(7) 0.0035(6) 0.0128(6) 0.0028(6)
C19 0.0216(7) 0.0284(8) 0.0231(7) 0.0018(6) 0.0085(6) -0.0018(6)
C5 0.0248(7) 0.0257(8) 0.0228(7) 0.0052(6) 0.0091(6) 0.0048(6)
C13 0.0225(7) 0.0337(8) 0.0292(7) 0.0062(6) 0.0138(6) 0.0018(6)
C14 0.0193(7) 0.0350(9) 0.0300(7) 0.0035(7) 0.0123(6) 0.0012(6)
C27 0.0193(7) 0.0306(8) 0.0262(7) 0.0028(6) 0.0068(6) 0.0017(6)
C22 0.0197(7) 0.0273(8) 0.0296(7) 0.0013(6) 0.0101(6) 0.0001(6)
C37 0.0207(7) 0.0294(8) 0.0282(7) 0.0020(6) 0.0093(6) 0.0047(6)
C21 0.0198(7) 0.0316(8) 0.0306(7) -0.0019(6) 0.0121(6) -0.0023(6)
C23 0.0257(7) 0.0381(9) 0.0290(7) 0.0011(7) 0.0139(6) -0.0076(7)
C1 0.0265(2) 0.0371(2) 0.0272(2) -0.00423(17) 0.01011(16) -0.00941(18)
C42 0.0299(8) 0.0277(8) 0.0330(8) 0.0013(7) 0.0123(6) 0.0050(7)
C31 0.0320(8) 0.0247(8) 0.0369(8) -0.0026(7) 0.0186(7) -0.0037(7)
C7 0.0388(9) 0.0321(9) 0.0367(9) -0.0049(7) 0.0159(7) -0.0024(7)
C10 0.0273(8) 0.0293(8) 0.0311(8) 0.0089(7) 0.0137(6) 0.0052(6)
C41 0.0343(9) 0.0374(10) 0.0300(8) 0.0068(7) 0.0097(7) 0.0118(7)
C40 0.0237(8) 0.0492(11) 0.0275(8) -0.0002(7) 0.0058(6) 0.0066(7)
C9 0.0406(9) 0.0386(10) 0.0319(8) 0.0077(7) 0.0217(7) 0.0111(8)
C48 0.0443(10) 0.0294(9) 0.0359(9) -0.0005(7) 0.0158(7) -0.0022(8)
C32 0.0413(10) 0.0397(10) 0.0357(9) -0.0023(8) 0.0189(8) -0.0009(8)
C39 0.0270(8) 0.0434(10) 0.0401(9) 0.0022(8) 0.0065(7) -0.0054(8)
C11 0.0281(8) 0.0414(10) 0.0422(9) -0.0039(8) 0.0145(7) -0.0080(7)
C8 0.0502(11) 0.0379(10) 0.0324(8) -0.0035(8) 0.0205(8) 0.0053(8)
C38 0.0284(8) 0.0351(9) 0.0357(9) 0.0075(7) 0.0065(7) -0.0029(7)
C28 0.0268(8) 0.0392(10) 0.0357(8) 0.0121(7) 0.0078(7) 0.0032(7)
C44 0.0400(10) 0.0312(9) 0.0573(11) 0.0018(8) 0.0283(9) -0.0006(8)
C36 0.0380(10) 0.0418(11) 0.0527(11) -0.0018(9) 0.0248(9) 0.0031(8)
C12 0.0401(10) 0.0340(10) 0.0569(11) 0.0030(8) 0.0279(9) -0.0039(8)
C30 0.0371(9) 0.0528(12) 0.0459(10) 0.0118(9) 0.0214(8) 0.0186(9)
C45 0.0457(11) 0.0432(12) 0.0802(15) 0.0125(11) 0.0392(11) -0.0015(9)
C29 0.0381(10) 0.0428(11) 0.0394(10) 0.0032(8) -0.0014(8) -0.0060(8)
C46 0.0401(10) 0.0320(10) 0.0684(13) 0.0132(10) 0.0135(9) -0.0089(8)
C4 0.0439(11) 0.0506(12) 0.0552(12) -0.0223(10) 0.0151(9) -0.0070(10)
C24 0.0510(12) 0.0635(14) 0.0465(11) 0.0050(10) 0.0159(9) -0.0316(11)
C33 0.0653(13) 0.0470(12) 0.0412(10) -0.0035(9) 0.0311(10) -0.0042(10)
C47 0.0616(13) 0.0273(9) 0.0483(11) -0.0048(8) 0.0154(10) -0.0099(9)
C2 0.0405(11) 0.0691(15) 0.0351(9) -0.0089(10) -0.0020(8) 0.0029(10)
C35 0.0518(12) 0.0540(13) 0.0820(16) -0.0051(12) 0.0474(12) 0.0034(10)
C34 0.0757(15) 0.0476(12) 0.0641(13) -0.0073(10) 0.0538(13) -0.0059(11)
C26 0.0415(12) 0.094(2) 0.0911(18) 0.0624(16) 0.0303(12) 0.0062(12)
C3 0.0751(16) 0.0878(19) 0.0524(12) -0.0162(13) 0.0331(12) -0.0528(15)
C25 0.139(3) 0.0602(15) 0.0836(17) -0.0202(14) 0.093(2) -0.0336(17)

loop_
_atom_type_symbol
_atom_type_description
_atom_type_scat_dispersion_real
_atom_type_scat_dispersion_imag
_atom_type_scat_source
C C 0.0181 0.0091 'International Tables Vol C Tables 4.2.6.8 and 6.1.1.4'
H H 0.0000 0.0000 'International Tables Vol C Tables 4.2.6.8 and 6.1.1.4'
N N 0.0311 0.0180 'International Tables Vol C Tables 4.2.6.8 and 6.1.1.4'
O O 0.0492 0.0322 'International Tables Vol C Tables 4.2.6.8 and 6.1.1.4'
Si Si 0.2541 0.3302 'International Tables Vol C Tables 4.2.6.8 and 6.1.1.4'
V V 0.0687 2.1097 'International Tables Vol C Tables 4.2.6.8 and 6.1.1.4'

loop_
_geom_angle_atom_site_label_1
_geom_angle_atom_site_label_2
_geom_angle_atom_site_label_3
_geom_angle
_geom_angle_site_symmetry_1
_geom_angle_site_symmetry_3
_geom_angle_publ_flag
O2 V1 O3 73.79(4) . . ?
O2 V1 N2 85.68(4) . . ?
O2 V1 N1 150.42(5) . . ?
O1 V1 O2 106.25(5) . . ?
O1 V1 O3 81.20(4) . . ?
O1 V1 N2 159.14(5) . . ?
O1 V1 N1 89.47(5) . . ?
N2 V1 O3 86.01(4) . . ?
N1 V1 O3 84.40(4) . . ?
N1 V1 N2 72.86(5) . . ?
C1 V1 O2 99.26(6) . . ?
C1 V1 O1 104.42(7) . . ?
C1 V1 O3 172.23(6) . . ?
C1 V1 N2 90.05(7) . . ?
C1 V1 N1 100.84(6) . . ?
O1 Si1 C43 113.50(6) . . ?
O1 Si1 C37 106.78(6) . . ?
O1 Si1 C31 112.10(7) . . ?
C43 Si1 C37 108.57(7) . . ?
C43 Si1 C31 108.17(7) . . ?
C37 Si1 C31 107.50(7) . . ?
C1 Si2 C4 113.09(9) . . ?
C1 Si2 C2 107.76(9) . . ?
C1 Si2 C3 109.38(9) . . ?
C2 Si2 C4 108.59(10) . . ?
C3 Si2 C4 109.26(13) . . ?
C3 Si2 C2 108.66(13) . . ?
C5 O2 V1 123.39(9) . . ?
Si1 O1 V1 135.69(6) . . ?
C6 O3 V1 107.94(9) . . ?
C6 O3 C11 116.57(12) . . ?
C11 O3 V1 123.88(10) . . ?
C10 O4 C12 116.47(13) . . ?
C17 N2 V1 119.21(9) . . ?
C13 N2 V1 122.48(10) . . ?
C13 N2 C17 117.41(13) . . ?
C18 N1 V1 119.58(9) . . ?
C22 N1 V1 123.14(10) . . ?
C22 N1 C18 117.25(12) . . ?
N1 C18 C17 114.14(12) . . ?
N1 C18 C19 122.42(13) . . ?
C19 C18 C17 123.45(13) . . ?
C16 C15 C14 115.92(13) . . ?
C16 C15 C27 123.28(13) . . ?
C14 C15 C27 120.76(13) . . ?
C19 C20 C21 116.08(14) . . ?
C19 C20 C23 123.09(14) . . ?
C21 C20 C23 120.83(13) . . ?
N2 C17 C18 113.78(12) . . ?
N2 C17 C16 122.33(13) . . ?
C16 C17 C18 123.82(13) . . ?
C15 C16 H16 119.6 . . ?
C17 C16 C15 120.76(14) . . ?
C17 C16 H16 119.6 . . ?
C48 C43 Si1 122.68(13) . . ?
C48 C43 C44 117.61(16) . . ?
C44 C43 Si1 119.66(13) . . ?
O3 C6 C5 113.39(13) . . ?
C7 C6 O3 123.83(15) . . ?
C7 C6 C5 122.74(15) . . ?
C18 C19 C20 120.60(14) . . ?
C18 C19 H19 119.7 . . ?
C20 C19 H19 119.7 . . ?
O2 C5 C6 121.39(13) . . ?
O2 C5 C10 121.60(14) . . ?
C6 C5 C10 117.00(14) . . ?
N2 C13 H13 118.6 . . ?
N2 C13 C14 122.83(14) . . ?
C14 C13 H13 118.6 . . ?
C15 C14 H14 119.6 . . ?
C13 C14 C15 120.73(14) . . ?
C13 C14 H14 119.6 . . ?
C15 C27 C30 109.73(13) . . ?
C28 C27 C15 112.05(12) . . ?
C28 C27 C30 107.74(15) . . ?
C28 C27 C29 109.64(14) . . ?
C29 C27 C15 108.25(14) . . ?
C29 C27 C30 109.40(15) . . ?
N1 C22 H22 118.6 . . ?
N1 C22 C21 122.89(14) . . ?
C21 C22 H22 118.6 . . ?
C42 C37 Si1 123.84(13) . . ?
C42 C37 C38 117.34(14) . . ?
C38 C37 Si1 118.80(12) . . ?
C20 C21 H21 119.6 . . ?
C22 C21 C20 120.75(14) . . ?
C22 C21 H21 119.6 . . ?
C24 C23 C20 109.14(13) . . ?
C24 C23 C26 106.81(19) . . ?
C26 C23 C20 112.47(14) . . ?
C25 C23 C20 108.57(15) . . ?
C25 C23 C24 109.95(19) . . ?
C25 C23 C26 109.9(2) . . ?
V1 C1 Si2 164.55(11) . . ?
C37 C42 H42 119.5 . . ?
C37 C42 C41 120.96(16) . . ?
C41 C42 H42 119.5 . . ?
C32 C31 Si1 120.09(13) . . ?
C36 C31 Si1 122.53(14) . . ?
C36 C31 C32 117.38(16) . . ?
C6 C7 H7 120.6 . . ?
C6 C7 C8 118.73(17) . . ?
C8 C7 H7 120.6 . . ?
O4 C10 C5 121.90(15) . . ?
O4 C10 C9 117.39(14) . . ?
C9 C10 C5 120.59(16) . . ?
C42 C41 H41 119.9 . . ?
C40 C41 C42 120.25(16) . . ?
C40 C41 H41 119.9 . . ?
C41 C40 H40 120.1 . . ?
C39 C40 C41 119.85(15) . . ?
C39 C40 H40 120.1 . . ?
C10 C9 H9 119.6 . . ?
C8 C9 C10 120.87(15) . . ?
C8 C9 H9 119.6 . . ?
C43 C48 H48 119.3 . . ?
C47 C48 C43 121.30(18) . . ?
C47 C48 H48 119.3 . . ?
C31 C32 H32 119.3 . . ?
C33 C32 C31 121.48(18) . . ?
C33 C32 H32 119.3 . . ?
C40 C39 H39 120.0 . . ?
C40 C39 C38 119.92(17) . . ?
C38 C39 H39 120.0 . . ?
O3 C11 H11A 109.5 . . ?
O3 C11 H11B 109.5 . . ?
O3 C11 H11C 109.5 . . ?
H11A C11 H11B 109.5 . . ?
H11A C11 H11C 109.5 . . ?
H11B C11 H11C 109.5 . . ?
C7 C8 H8 120.0 . . ?
C9 C8 C7 120.04(16) . . ?
C9 C8 H8 120.0 . . ?
C37 C38 H38 119.2 . . ?
C39 C38 C37 121.67(16) . . ?
C39 C38 H38 119.2 . . ?
C27 C28 H28A 109.5 . . ?
C27 C28 H28B 109.5 . . ?
C27 C28 H28C 109.5 . . ?
H28A C28 H28B 109.5 . . ?
H28A C28 H28C 109.5 . . ?
H28B C28 H28C 109.5 . . ?
C43 C44 H44 119.4 . . ?
C45 C44 C43 121.25(18) . . ?
C45 C44 H44 119.4 . . ?
C31 C36 H36 119.5 . . ?
C31 C36 C35 121.0(2) . . ?
C35 C36 H36 119.5 . . ?
O4 C12 H12A 109.5 . . ?
O4 C12 H12B 109.5 . . ?
O4 C12 H12C 109.5 . . ?
H12A C12 H12B 109.5 . . ?
H12A C12 H12C 109.5 . . ?
H12B C12 H12C 109.5 . . ?
C27 C30 H30A 109.5 . . ?
C27 C30 H30B 109.5 . . ?
C27 C30 H30C 109.5 . . ?
H30A C30 H30B 109.5 . . ?
H30A C30 H30C 109.5 . . ?
H30B C30 H30C 109.5 . . ?
C44 C45 H45 120.0 . . ?
C46 C45 C44 119.92(19) . . ?
C46 C45 H45 120.0 . . ?
C27 C29 H29A 109.5 . . ?
C27 C29 H29B 109.5 . . ?
C27 C29 H29C 109.5 . . ?
H29A C29 H29B 109.5 . . ?
H29A C29 H29C 109.5 . . ?
H29B C29 H29C 109.5 . . ?
C45 C46 H46 120.2 . . ?
C47 C46 C45 119.62(18) . . ?
C47 C46 H46 120.2 . . ?
Si2 C4 H4A 109.5 . . ?
Si2 C4 H4B 109.5 . . ?
Si2 C4 H4C 109.5 . . ?
H4A C4 H4B 109.5 . . ?
H4A C4 H4C 109.5 . . ?
H4B C4 H4C 109.5 . . ?
C23 C24 H24A 109.5 . . ?
C23 C24 H24B 109.5 . . ?
C23 C24 H24C 109.5 . . ?
H24A C24 H24B 109.5 . . ?
H24A C24 H24C 109.5 . . ?
H24B C24 H24C 109.5 . . ?
C32 C33 H33 119.9 . . ?
C34 C33 C32 120.1(2) . . ?
C34 C33 H33 119.9 . . ?
C48 C47 H47 119.9 . . ?
C46 C47 C48 120.28(19) . . ?
C46 C47 H47 119.9 . . ?
Si2 C2 H2A 109.5 . . ?
Si2 C2 H2B 109.5 . . ?
Si2 C2 H2C 109.5 . . ?
H2A C2 H2B 109.5 . . ?
H2A C2 H2C 109.5 . . ?
H2B C2 H2C 109.5 . . ?
C36 C35 H35 119.8 . . ?
C34 C35 C36 120.4(2) . . ?
C34 C35 H35 119.8 . . ?
C33 C34 C35 119.65(18) . . ?
C33 C34 H34 120.2 . . ?
C35 C34 H34 120.2 . . ?
C23 C26 H26A 109.5 . . ?
C23 C26 H26B 109.5 . . ?
C23 C26 H26C 109.5 . . ?
H26A C26 H26B 109.5 . . ?
H26A C26 H26C 109.5 . . ?
H26B C26 H26C 109.5 . . ?
Si2 C3 H3A 109.5 . . ?
Si2 C3 H3B 109.5 . . ?
Si2 C3 H3C 109.5 . . ?
H3A C3 H3B 109.5 . . ?
H3A C3 H3C 109.5 . . ?
H3B C3 H3C 109.5 . . ?
C23 C25 H25A 109.5 . . ?
C23 C25 H25B 109.5 . . ?
C23 C25 H25C 109.5 . . ?
H25A C25 H25B 109.5 . . ?
H25A C25 H25C 109.5 . . ?
H25B C25 H25C 109.5 . . ?

loop_
_geom_bond_atom_site_label_1
_geom_bond_atom_site_label_2
_geom_bond_distance
_geom_bond_site_symmetry_2
_geom_bond_publ_flag
V1 O2 1.9253(10) . ?
V1 O1 1.8881(10) . ?
V1 O3 2.4361(11) . ?
V1 N2 2.1765(12) . ?
V1 N1 2.1611(12) . ?
V1 C1 1.6995(16) . ?
Si1 O1 1.6124(11) . ?
Si1 C43 1.8751(16) . ?
Si1 C37 1.8850(16) . ?
Si1 C31 1.8877(16) . ?
Si2 C1 1.8406(16) . ?
Si2 C4 1.875(2) . ?
Si2 C2 1.865(2) . ?
Si2 C3 1.865(2) . ?
O2 C5 1.3370(18) . ?
O3 C6 1.3881(18) . ?
O3 C11 1.4361(19) . ?
O4 C10 1.380(2) . ?
O4 C12 1.423(2) . ?
N2 C17 1.3470(18) . ?
N2 C13 1.3455(19) . ?
N1 C18 1.3498(19) . ?
N1 C22 1.3447(18) . ?
C18 C17 1.4766(19) . ?
C18 C19 1.390(2) . ?
C15 C16 1.391(2) . ?
C15 C14 1.397(2) . ?
C15 C27 1.528(2) . ?
C20 C19 1.392(2) . ?
C20 C21 1.393(2) . ?
C20 C23 1.525(2) . ?
C17 C16 1.390(2) . ?
C16 H16 0.9500 . ?
C43 C48 1.389(2) . ?
C43 C44 1.395(2) . ?
C6 C5 1.398(2) . ?
C6 C7 1.387(2) . ?
C19 H19 0.9500 . ?
C5 C10 1.406(2) . ?
C13 H13 0.9500 . ?
C13 C14 1.378(2) . ?
C14 H14 0.9500 . ?
C27 C28 1.527(2) . ?
C27 C30 1.535(2) . ?
C27 C29 1.527(2) . ?
C22 H22 0.9500 . ?
C22 C21 1.379(2) . ?
C37 C42 1.393(2) . ?
C37 C38 1.396(2) . ?
C21 H21 0.9500 . ?
C23 C24 1.519(2) . ?
C23 C26 1.520(3) . ?
C23 C25 1.514(3) . ?
C42 H42 0.9500 . ?
C42 C41 1.398(2) . ?
C31 C32 1.400(2) . ?
C31 C36 1.393(2) . ?
C7 H7 0.9500 . ?
C7 C8 1.391(3) . ?
C10 C9 1.390(2) . ?
C41 H41 0.9500 . ?
C41 C40 1.376(3) . ?
C40 H40 0.9500 . ?
C40 C39 1.376(3) . ?
C9 H9 0.9500 . ?
C9 C8 1.379(3) . ?
C48 H48 0.9500 . ?
C48 C47 1.389(3) . ?
C32 H32 0.9500 . ?
C32 C33 1.386(3) . ?
C39 H39 0.9500 . ?
C39 C38 1.388(2) . ?
C11 H11A 0.9800 . ?
C11 H11B 0.9800 . ?
C11 H11C 0.9800 . ?
C8 H8 0.9500 . ?
C38 H38 0.9500 . ?
C28 H28A 0.9800 . ?
C28 H28B 0.9800 . ?
C28 H28C 0.9800 . ?
C44 H44 0.9500 . ?
C44 C45 1.387(3) . ?
C36 H36 0.9500 . ?
C36 C35 1.395(3) . ?
C12 H12A 0.9800 . ?
C12 H12B 0.9800 . ?
C12 H12C 0.9800 . ?
C30 H30A 0.9800 . ?
C30 H30B 0.9800 . ?
C30 H30C 0.9800 . ?
C45 H45 0.9500 . ?
C45 C46 1.387(3) . ?
C29 H29A 0.9800 . ?
C29 H29B 0.9800 . ?
C29 H29C 0.9800 . ?
C46 H46 0.9500 . ?
C46 C47 1.373(3) . ?
C4 H4A 0.9800 . ?
C4 H4B 0.9800 . ?
C4 H4C 0.9800 . ?
C24 H24A 0.9800 . ?
C24 H24B 0.9800 . ?
C24 H24C 0.9800 . ?
C33 H33 0.9500 . ?
C33 C34 1.377(3) . ?
C47 H47 0.9500 . ?
C2 H2A 0.9800 . ?
C2 H2B 0.9800 . ?
C2 H2C 0.9800 . ?
C35 H35 0.9500 . ?
C35 C34 1.379(3) . ?
C34 H34 0.9500 . ?
C26 H26A 0.9800 . ?
C26 H26B 0.9800 . ?
C26 H26C 0.9800 . ?
C3 H3A 0.9800 . ?
C3 H3B 0.9800 . ?
C3 H3C 0.9800 . ?
C25 H25A 0.9800 . ?
C25 H25B 0.9800 . ?
C25 H25C 0.9800 . ?

loop_
_geom_torsion_atom_site_label_1
_geom_torsion_atom_site_label_2
_geom_torsion_atom_site_label_3
_geom_torsion_atom_site_label_4
_geom_torsion
_geom_torsion_site_symmetry_1
_geom_torsion_site_symmetry_2
_geom_torsion_site_symmetry_3
_geom_torsion_site_symmetry_4
_geom_torsion_publ_flag
V1 O2 C5 C6 -3.85(19) . . . . ?
V1 O2 C5 C10 175.42(11) . . . . ?
V1 O3 C6 C5 -1.49(15) . . . . ?
V1 O3 C6 C7 -179.29(13) . . . . ?
V1 N2 C17 C18 -7.49(16) . . . . ?
V1 N2 C17 C16 169.61(11) . . . . ?
V1 N2 C13 C14 -167.79(12) . . . . ?
V1 N1 C18 C17 -3.18(16) . . . . ?
V1 N1 C18 C19 177.39(11) . . . . ?
V1 N1 C22 C21 -178.54(11) . . . . ?
Si1 C43 C48 C47 177.93(14) . . . . ?
Si1 C43 C44 C45 -176.97(16) . . . . ?
Si1 C37 C42 C41 -179.66(13) . . . . ?
Si1 C37 C38 C39 179.67(14) . . . . ?
Si1 C31 C32 C33 179.98(15) . . . . ?
Si1 C31 C36 C35 -179.59(16) . . . . ?
O2 V1 O1 Si1 93.97(9) . . . . ?
O2 V1 C1 Si2 39.2(4) . . . . ?
O2 C5 C10 O4 -4.7(2) . . . . ?
O2 C5 C10 C9 179.35(14) . . . . ?
O1 V1 C1 Si2 148.8(4) . . . . ?
O1 Si1 C43 C48 140.62(13) . . . . ?
O1 Si1 C43 C44 -41.93(15) . . . . ?
O1 Si1 C37 C42 133.41(13) . . . . ?
O1 Si1 C37 C38 -45.26(14) . . . . ?
O1 Si1 C31 C32 -50.98(16) . . . . ?
O1 Si1 C31 C36 129.58(15) . . . . ?
O3 V1 O1 Si1 164.14(9) . . . . ?
O3 C6 C5 O2 3.3(2) . . . . ?
O3 C6 C5 C10 -175.96(13) . . . . ?
O3 C6 C7 C8 176.45(16) . . . . ?
O4 C10 C9 C8 -176.02(15) . . . . ?
N2 V1 O1 Si1 -143.02(11) . . . . ?
N2 V1 C1 Si2 -46.4(4) . . . . ?
N2 C17 C16 C15 -1.5(2) . . . . ?
N2 C13 C14 C15 -1.4(3) . . . . ?
N1 V1 O1 Si1 -111.45(9) . . . . ?
N1 V1 C1 Si2 -118.9(4) . . . . ?
N1 C18 C17 N2 6.78(18) . . . . ?
N1 C18 C17 C16 -170.27(14) . . . . ?
N1 C18 C19 C20 1.1(2) . . . . ?
N1 C22 C21 C20 1.3(2) . . . . ?
C18 N1 C22 C21 -0.6(2) . . . . ?
C18 C17 C16 C15 175.31(14) . . . . ?
C17 N2 C13 C14 1.2(2) . . . . ?
C17 C18 C19 C20 -178.23(14) . . . . ?
C16 C15 C14 C13 0.1(2) . . . . ?
C16 C15 C27 C28 -10.1(2) . . . . ?
C16 C15 C27 C30 -129.78(16) . . . . ?
C16 C15 C27 C29 110.89(18) . . . . ?
C43 Si1 O1 V1 -41.11(11) . . . . ?
C43 Si1 C37 C42 10.68(16) . . . . ?
C43 Si1 C37 C38 -167.99(13) . . . . ?
C43 Si1 C31 C32 74.91(15) . . . . ?
C43 Si1 C31 C36 -104.54(15) . . . . ?
C43 C48 C47 C46 -0.7(3) . . . . ?
C43 C44 C45 C46 -1.4(3) . . . . ?
C6 C5 C10 O4 174.64(14) . . . . ?
C6 C5 C10 C9 -1.3(2) . . . . ?
C6 C7 C8 C9 -0.1(3) . . . . ?
C19 C18 C17 N2 -173.79(14) . . . . ?
C19 C18 C17 C16 9.2(2) . . . . ?
C19 C20 C21 C22 -0.7(2) . . . . ?
C19 C20 C23 C24 121.64(18) . . . . ?
C19 C20 C23 C26 3.3(2) . . . . ?
C19 C20 C23 C25 -118.5(2) . . . . ?
C5 C6 C7 C8 -1.2(3) . . . . ?
C5 C10 C9 C8 0.1(3) . . . . ?
C13 N2 C17 C18 -176.90(13) . . . . ?
C13 N2 C17 C16 0.2(2) . . . . ?
C14 C15 C16 C17 1.3(2) . . . . ?
C14 C15 C27 C28 172.19(15) . . . . ?
C14 C15 C27 C30 52.5(2) . . . . ?
C14 C15 C27 C29 -66.78(19) . . . . ?
C27 C15 C16 C17 -176.51(14) . . . . ?
C27 C15 C14 C13 177.94(15) . . . . ?
C22 N1 C18 C17 178.82(13) . . . . ?
C22 N1 C18 C19 -0.6(2) . . . . ?
C37 Si1 O1 V1 -160.70(9) . . . . ?
C37 Si1 C43 C48 -100.81(14) . . . . ?
C37 Si1 C43 C44 76.64(15) . . . . ?
C37 Si1 C31 C32 -168.03(14) . . . . ?
C37 Si1 C31 C36 12.52(17) . . . . ?
C37 C42 C41 C40 0.3(3) . . . . ?
C21 C20 C19 C18 -0.4(2) . . . . ?
C21 C20 C23 C24 -58.8(2) . . . . ?
C21 C20 C23 C26 -177.14(19) . . . . ?
C21 C20 C23 C25 61.1(2) . . . . ?
C23 C20 C19 C18 179.16(14) . . . . ?
C23 C20 C21 C22 179.65(14) . . . . ?
C1 V1 O1 Si1 -10.39(11) . . . . ?
C42 C37 C38 C39 0.9(3) . . . . ?
C42 C41 C40 C39 0.4(3) . . . . ?
C31 Si1 O1 V1 81.82(10) . . . . ?
C31 Si1 C43 C48 15.56(16) . . . . ?
C31 Si1 C43 C44 -166.99(14) . . . . ?
C31 Si1 C37 C42 -106.12(14) . . . . ?
C31 Si1 C37 C38 75.20(14) . . . . ?
C31 C32 C33 C34 -0.4(3) . . . . ?
C31 C36 C35 C34 -0.5(3) . . . . ?
C7 C6 C5 O2 -178.82(15) . . . . ?
C7 C6 C5 C10 1.9(2) . . . . ?
C10 C9 C8 C7 0.6(3) . . . . ?
C41 C40 C39 C38 -0.5(3) . . . . ?
C40 C39 C38 C37 -0.2(3) . . . . ?
C48 C43 C44 C45 0.6(3) . . . . ?
C32 C31 C36 C35 1.0(3) . . . . ?
C32 C33 C34 C35 0.9(3) . . . . ?
C11 O3 C6 C5 -146.28(14) . . . . ?
C11 O3 C6 C7 35.9(2) . . . . ?
C38 C37 C42 C41 -1.0(2) . . . . ?
C44 C43 C48 C47 0.4(3) . . . . ?
C44 C45 C46 C47 1.1(3) . . . . ?
C36 C31 C32 C33 -0.6(3) . . . . ?
C36 C35 C34 C33 -0.5(3) . . . . ?
C12 O4 C10 C5 56.6(2) . . . . ?
C12 O4 C10 C9 -127.25(16) . . . . ?
C45 C46 C47 C48 -0.1(3) . . . . ?
C4 Si2 C1 V1 -179.8(4) . . . . ?
C2 Si2 C1 V1 60.2(4) . . . . ?
C3 Si2 C1 V1 -57.8(4) . . . . ?
